data_4310348
loop_
_publ_author_name
'Mitsuhiro Kawahara'
'Md. Khayrul Kabir'
'Koichi Yamada'
'Keiichi Adachi'
'Hitoshi Kumagai'
'Yasuo Narumi'
'Koichi Kindo'
'Susumu Kitagawa'
'Satoshi Kawata'

_publ_section_title
;
 Module-Based Assembly of Copper(II) Chloranilate Compounds: Syntheses,
 Crystal Structures, and Magnetic Properties of
 {[Cu2(CA)(terpy)2][Cu(CA)2]}n and
 {[Cu2(CA)(terpy)2(dmso)2][Cu(CA)2(dmso)2](EtOH)}n (H2CA = Chloranilic
 Acid, terpy = 2,2':6',2''-Terpyridine, dmso = Dimethyl Sulfoxide)
;
_journal_name_full 'Inorganic Chemistry'
_journal_page_first 92
_journal_page_last 100
_journal_paper_doi 10.1021/ic035044y
_journal_volume 43
_journal_year 2004
_chemical_formula_sum 'C48 H22 Cl6 Cu3 N6 O12'
_chemical_formula_weight 1278.07
_space_group_IT_number 2
_symmetry_cell_setting triclinic
_symmetry_Int_Tables_number 2
_symmetry_space_group_name_Hall '-P 1'
_symmetry_space_group_name_H-M 'P -1'
_atom_sites_solution_hydrogens geom
_atom_sites_solution_primary direct
_atom_sites_solution_secondary difmap
_audit_creation_method SHELXL-97
_cell_angle_alpha 91.34(6)
_cell_angle_beta 96.76(6)
_cell_angle_gamma 111.68(6)
_cell_formula_units_Z 1
_cell_length_a 9.168(9)
_cell_length_b 10.344(10)
_cell_length_c 13.087(5)
_cell_measurement_reflns_used 9
_cell_measurement_temperature 298
_cell_measurement_theta_max 14.3
_cell_measurement_theta_min 12.6
_cell_volume 1142.3(17)
_computing_structure_refinement 'SHELXL-97 (Sheldrick, 1997)'
_computing_structure_solution 'SHELXS-97 (Sheldrick, 1990)'
_diffrn_ambient_temperature 298
_diffrn_measured_fraction_theta_full 1.000
_diffrn_measured_fraction_theta_max 1.000
_diffrn_measurement_device_type 'Rigaku AFC7R'
_diffrn_measurement_method \w-2\q
_diffrn_radiation_monochromator graphite
_diffrn_radiation_source 'fine-focus sealed tube'
_diffrn_radiation_type MoK\a
_diffrn_radiation_wavelength 0.71069
_diffrn_reflns_av_R_equivalents 0.1805
_diffrn_reflns_av_sigmaI/netI 0.2345
_diffrn_reflns_limit_h_max 11
_diffrn_reflns_limit_h_min -11
_diffrn_reflns_limit_k_max 13
_diffrn_reflns_limit_k_min 0
_diffrn_reflns_limit_l_max 16
_diffrn_reflns_limit_l_min -16
_diffrn_reflns_number 5783
_diffrn_reflns_theta_full 27.50
_diffrn_reflns_theta_max 27.50
_diffrn_reflns_theta_min 2.12
_exptl_absorpt_coefficient_mu 1.810
_exptl_absorpt_correction_T_max 0.993
_exptl_absorpt_correction_T_min 0.687
_exptl_absorpt_correction_type psi-scan
_exptl_absorpt_process_details '(North, Phillips & Mathews, 1968)'
_exptl_crystal_colour violet
_exptl_crystal_density_diffrn 1.858
_exptl_crystal_density_method 'not measured'
_exptl_crystal_description prismatic
_exptl_crystal_F_000 637
_exptl_crystal_size_max 0.15
_exptl_crystal_size_mid 0.15
_exptl_crystal_size_min 0.05
_refine_diff_density_max 0.629
_refine_diff_density_min -0.898
_refine_diff_density_rms 0.156
_refine_ls_extinction_method none
_refine_ls_goodness_of_fit_ref 1.013
_refine_ls_hydrogen_treatment mixed
_refine_ls_matrix_type full
_refine_ls_number_parameters 340
_refine_ls_number_reflns 5246
_refine_ls_number_restraints 0
_refine_ls_restrained_S_all 1.013
_refine_ls_R_factor_all 0.2292
_refine_ls_R_factor_gt 0.0628
_refine_ls_shift/su_max 0.000
_refine_ls_shift/su_mean 0.000
_refine_ls_structure_factor_coef Fsqd
_refine_ls_weighting_details 'calc w=1/[\s^2^(Fo^2^)+(0.0450P)^2^+0.0000P] where P=(Fo^2^+2Fc^2^)/3'
_refine_ls_weighting_scheme calc
_refine_ls_wR_factor_gt 0.1372
_refine_ls_wR_factor_ref 0.1878
_reflns_number_gt 1999
_reflns_number_total 5246
_reflns_threshold_expression >2sigma(I)
_cod_data_source_file ic035044ysi20030904_104937_1.cif
_cod_data_source_block 1
_cod_depositor_comments
;
The following automatic conversions were performed:

'_exptl_absorpt_correction_type' tag value 'psi-scans' was replaced
with 'psi-scan' value.

Automatic conversion script
Id: cif_fix_values 1646 2011-03-28 12:23:43Z adriana 

The following automatic conversions were performed:

data name '_atom_site_symetry_multiplicity' was replaced with
'_atom_site_symmetry_multiplicity' as specified in the replacement
file 'data/replacement-values/replacement_tags.lst'.

Automatic conversion script
Id: cif_correct_tags 9268 2022-04-12 08:56:07Z antanas 
;
_cod_original_cell_volume 1142.2(16)
_cod_original_sg_symbol_H-M 'P -1 '
_cod_database_code 4310348

loop_
_symmetry_equiv_pos_as_xyz
'x, y, z'
'-x, -y, -z'

loop_
_atom_site_label
_atom_site_type_symbol
_atom_site_fract_x
_atom_site_fract_y
_atom_site_fract_z
_atom_site_U_iso_or_equiv
_atom_site_adp_type
_atom_site_occupancy
_atom_site_symmetry_multiplicity
_atom_site_calc_flag
_atom_site_refinement_flags
_atom_site_disorder_assembly
_atom_site_disorder_group
Cu1 Cu 0.0000 0.0000 0.0000 0.0341(4) Uani 1 2 d S . .
Cu2 Cu -0.27987(12) -0.25772(11) -0.20694(7) 0.0335(3) Uani 1 1 d . . .
Cl1 Cl -0.2966(3) 0.3077(3) -0.05524(18) 0.0637(8) Uani 1 1 d . . .
Cl2 Cl -0.0147(3) 0.0311(2) -0.37759(15) 0.0433(6) Uani 1 1 d . . .
Cl3 Cl -0.2525(3) -0.2825(2) 0.16951(16) 0.0513(7) Uani 1 1 d . . .
O1 O -0.1270(6) 0.1110(6) -0.0171(4) 0.0367(14) Uani 1 1 d . . .
O2 O -0.0294(6) -0.0161(5) -0.1515(4) 0.0334(13) Uani 1 1 d . . .
O3 O -0.3094(8) 0.3354(7) -0.2814(5) 0.0607(19) Uani 1 1 d . . .
O4 O -0.1737(8) 0.2303(7) -0.4153(4) 0.0608(19) Uani 1 1 d . . .
O5 O -0.2689(6) -0.2694(5) -0.0590(4) 0.0316(13) Uani 1 1 d . . .
O6 O -0.4853(6) -0.4585(5) -0.1988(4) 0.0397(15) Uani 1 1 d . . .
N1 N -0.4407(7) -0.1628(7) -0.2268(5) 0.0360(17) Uani 1 1 d . . .
N2 N -0.3104(8) -0.2582(7) -0.3542(5) 0.0355(17) Uani 1 1 d . . .
N3 N -0.1124(7) -0.3327(7) -0.2372(5) 0.0352(16) Uani 1 1 d . . .
C1 C -0.1470(9) 0.1423(8) -0.1101(6) 0.0318(19) Uani 1 1 d . . .
C2 C -0.0873(9) 0.0709(8) -0.1888(6) 0.0269(17) Uani 1 1 d . . .
C3 C -0.0977(9) 0.1011(8) -0.2895(6) 0.0302(18) Uani 1 1 d . . .
C4 C -0.1701(10) 0.1946(9) -0.3276(6) 0.038(2) Uani 1 1 d . . .
C5 C -0.2401(9) 0.2619(9) -0.2478(6) 0.036(2) Uani 1 1 d . . .
C6 C -0.2220(9) 0.2293(9) -0.1434(6) 0.035(2) Uani 1 1 d . . .
C7 C -0.4967(9) -0.4819(8) -0.1089(6) 0.0302(19) Uani 1 1 d . . .
C8 C -0.3711(8) -0.3759(8) -0.0268(6) 0.0282(18) Uani 1 1 d . . .
C9 C -0.3829(8) -0.4013(8) 0.0764(5) 0.0247(17) Uani 1 1 d . . .
C10 C -0.5005(10) -0.1128(9) -0.1542(7) 0.045(2) Uani 1 1 d . . .
C11 C -0.6125(12) -0.0550(11) -0.1764(8) 0.058(3) Uani 1 1 d . . .
C12 C -0.6675(12) -0.0525(11) -0.2781(9) 0.065(3) Uani 1 1 d . . .
C13 C -0.6087(11) -0.1047(11) -0.3535(7) 0.056(3) Uani 1 1 d . . .
C14 C -0.4947(10) -0.1612(9) -0.3267(6) 0.039(2) Uani 1 1 d . . .
C15 C -0.4256(10) -0.2213(9) -0.4017(6) 0.040(2) Uani 1 1 d . . .
C16 C -0.4650(11) -0.2454(11) -0.5052(6) 0.054(3) Uani 1 1 d . . .
C17 C -0.3874(13) -0.3069(12) -0.5619(7) 0.068(3) Uani 1 1 d . . .
C18 C -0.2609(13) -0.3374(12) -0.5139(7) 0.062(3) Uani 1 1 d . . .
C19 C -0.2284(10) -0.3158(9) -0.4071(6) 0.040(2) Uani 1 1 d . . .
C20 C -0.1086(10) -0.3501(9) -0.3397(6) 0.043(2) Uani 1 1 d . . .
C21 C 0.0032(12) -0.3933(10) -0.3746(7) 0.054(3) Uani 1 1 d . . .
C22 C 0.1019(12) -0.4303(11) -0.3039(8) 0.064(3) Uani 1 1 d . . .
C23 C 0.0926(12) -0.4153(11) -0.2002(8) 0.063(3) Uani 1 1 d . . .
C24 C -0.0143(11) -0.3657(10) -0.1697(7) 0.049(2) Uani 1 1 d . . .
H1 H -0.4640 -0.1176 -0.0839 0.038 Uiso 1 1 c . . .
H2 H -0.6504 -0.0176 -0.1229 0.038 Uiso 1 1 c . . .
H3 H -0.7465 -0.0150 -0.2962 0.038 Uiso 1 1 c . . .
H4 H -0.6457 -0.1022 -0.4240 0.038 Uiso 1 1 c . . .
H5 H -0.5468 -0.2197 -0.5391 0.038 Uiso 1 1 c . . .
H6 H -0.4202 -0.3286 -0.6339 0.038 Uiso 1 1 c . . .
H7 H -0.1994 -0.3714 -0.5526 0.038 Uiso 1 1 c . . .
H8 H 0.0123 -0.3972 -0.4461 0.038 Uiso 1 1 c . . .
H9 H 0.1755 -0.4660 -0.3264 0.038 Uiso 1 1 c . . .
H10 H 0.1605 -0.4396 -0.1505 0.038 Uiso 1 1 c . . .
H11 H -0.0190 -0.3542 -0.0981 0.038 Uiso 1 1 c . . .

loop_
_atom_site_aniso_label
_atom_site_aniso_U_11
_atom_site_aniso_U_22
_atom_site_aniso_U_33
_atom_site_aniso_U_23
_atom_site_aniso_U_13
_atom_site_aniso_U_12
Cu1 0.0428(9) 0.0462(10) 0.0235(7) 0.0054(7) 0.0040(6) 0.0283(8)
Cu2 0.0360(6) 0.0411(7) 0.0246(6) 0.0010(5) 0.0035(4) 0.0160(5)
Cl1 0.0857(19) 0.095(2) 0.0440(14) 0.0046(14) 0.0110(13) 0.0724(18)
Cl2 0.0490(14) 0.0584(15) 0.0272(11) 0.0007(10) 0.0090(10) 0.0246(12)
Cl3 0.0460(14) 0.0529(15) 0.0305(12) -0.0082(11) -0.0029(10) -0.0065(12)
O1 0.051(4) 0.053(4) 0.021(3) 0.007(3) 0.010(3) 0.034(3)
O2 0.040(3) 0.034(3) 0.033(3) 0.006(3) 0.005(3) 0.021(3)
O3 0.078(5) 0.076(5) 0.044(4) 0.000(4) -0.012(3) 0.054(4)
O4 0.080(5) 0.090(5) 0.030(4) 0.019(3) 0.007(3) 0.053(4)
O5 0.026(3) 0.031(3) 0.031(3) 0.005(2) 0.006(2) 0.001(3)
O6 0.041(4) 0.042(4) 0.024(3) 0.001(3) 0.000(3) 0.003(3)
N1 0.031(4) 0.040(4) 0.039(4) 0.002(3) 0.003(3) 0.017(3)
N2 0.039(4) 0.032(4) 0.030(4) 0.004(3) 0.014(3) 0.005(3)
N3 0.033(4) 0.036(4) 0.036(4) -0.006(3) 0.003(3) 0.013(3)
C1 0.036(5) 0.028(5) 0.027(4) 0.003(4) 0.000(4) 0.007(4)
C2 0.025(4) 0.025(4) 0.025(4) -0.006(3) 0.000(3) 0.003(4)
C3 0.032(5) 0.032(5) 0.022(4) -0.006(3) -0.001(3) 0.008(4)
C4 0.043(5) 0.048(6) 0.023(4) 0.002(4) -0.003(4) 0.017(5)
C5 0.033(5) 0.040(5) 0.036(5) 0.000(4) -0.009(4) 0.019(4)
C6 0.031(5) 0.042(5) 0.035(5) 0.001(4) 0.008(4) 0.014(4)
C7 0.036(5) 0.043(5) 0.021(4) 0.005(4) 0.000(3) 0.026(4)
C8 0.020(4) 0.032(5) 0.030(4) -0.011(4) 0.000(3) 0.009(4)
C9 0.029(4) 0.027(4) 0.020(4) 0.005(3) 0.000(3) 0.013(4)
C10 0.046(6) 0.051(6) 0.044(5) -0.008(5) 0.005(4) 0.026(5)
C11 0.057(7) 0.068(7) 0.063(7) -0.016(6) 0.005(5) 0.040(6)
C12 0.062(7) 0.079(8) 0.074(8) 0.009(6) 0.003(6) 0.052(7)
C13 0.058(7) 0.079(8) 0.042(6) 0.005(5) -0.003(5) 0.041(6)
C14 0.031(5) 0.038(5) 0.039(5) 0.000(4) -0.006(4) 0.008(4)
C15 0.045(6) 0.049(6) 0.029(5) 0.017(4) 0.002(4) 0.022(5)
C16 0.048(6) 0.092(8) 0.028(5) 0.005(5) -0.010(4) 0.036(6)
C17 0.068(7) 0.101(9) 0.032(5) -0.016(6) 0.005(5) 0.030(7)
C18 0.080(8) 0.094(8) 0.029(5) -0.004(5) 0.017(5) 0.051(7)
C19 0.050(6) 0.034(5) 0.035(5) 0.004(4) 0.005(4) 0.015(5)
C20 0.049(6) 0.053(6) 0.029(5) -0.005(4) 0.008(4) 0.020(5)
C21 0.059(7) 0.064(7) 0.042(6) -0.021(5) -0.001(5) 0.032(6)
C22 0.058(7) 0.069(7) 0.071(8) -0.031(6) -0.007(6) 0.037(6)
C23 0.062(7) 0.079(8) 0.066(7) -0.003(6) -0.003(5) 0.051(6)
C24 0.057(6) 0.053(6) 0.043(5) -0.003(5) -0.004(5) 0.030(5)

loop_
_atom_type_symbol
_atom_type_description
_atom_type_scat_dispersion_real
_atom_type_scat_dispersion_imag
_atom_type_scat_source
Cl Cl 0.1484 0.1585 'International Tables Vol C Tables 4.2.6.8 and 6.1.1.4'
O O 0.0106 0.0060 'International Tables Vol C Tables 4.2.6.8 and 6.1.1.4'
N N 0.0061 0.0033 'International Tables Vol C Tables 4.2.6.8 and 6.1.1.4'
C C 0.0033 0.0016 'International Tables Vol C Tables 4.2.6.8 and 6.1.1.4'
H H 0.0000 0.0000 'International Tables Vol C Tables 4.2.6.8 and 6.1.1.4'
Cu Cu 0.3201 1.2651 'International Tables Vol C Tables 4.2.6.8 and 6.1.1.4'

loop_
_geom_angle_atom_site_label_1
_geom_angle_atom_site_label_2
_geom_angle_atom_site_label_3
_geom_angle
_geom_angle_site_symmetry_1
_geom_angle_site_symmetry_3
_geom_angle_publ_flag
O1 Cu1 O1 180.0(2) . 2 ?
O1 Cu1 O2 84.1(2) . . ?
O1 Cu1 O2 95.9(2) 2 . ?
O2 Cu1 O2 180.0(6) . 2 ?
N2 Cu2 O5 174.7(3) . . ?
N2 Cu2 N3 81.7(3) . . ?
O5 Cu2 N3 100.7(2) . . ?
N2 Cu2 N1 79.6(3) . . ?
O5 Cu2 N1 98.4(2) . . ?
N3 Cu2 N1 160.4(3) . . ?
N2 Cu2 O6 95.4(2) . . ?
O5 Cu2 O6 79.6(2) . . ?
N3 Cu2 O6 100.2(2) . . ?
N1 Cu2 O6 87.4(2) . . ?
N2 Cu2 O2 102.6(2) . . ?
O5 Cu2 O2 82.3(2) . . ?
N3 Cu2 O2 84.2(2) . . ?
N1 Cu2 O2 94.1(2) . . ?
O6 Cu2 O2 161.89(17) . . ?
C1 O1 Cu1 112.6(5) . . ?
C2 O2 Cu1 111.4(5) . . ?
C8 O5 Cu2 116.9(5) . . ?
C7 O6 Cu2 109.1(5) . . ?
C10 N1 C14 119.3(7) . . ?
C10 N1 Cu2 127.9(6) . . ?
C14 N1 Cu2 112.7(5) . . ?
C15 N2 C19 122.0(7) . . ?
C15 N2 Cu2 120.0(6) . . ?
C19 N2 Cu2 117.3(6) . . ?
C24 N3 C20 119.9(7) . . ?
C24 N3 Cu2 127.6(6) . . ?
C20 N3 Cu2 112.5(6) . . ?
O1 C1 C6 125.3(8) . . ?
O1 C1 C2 115.7(7) . . ?
C6 C1 C2 118.9(7) . . ?
O2 C2 C3 125.4(7) . . ?
O2 C2 C1 114.3(6) . . ?
C3 C2 C1 120.3(7) . . ?
C2 C3 C4 122.9(7) . . ?
C2 C3 Cl2 120.5(6) . . ?
C4 C3 Cl2 116.5(6) . . ?
O4 C4 C3 124.9(8) . . ?
O4 C4 C5 118.2(8) . . ?
C3 C4 C5 116.8(7) . . ?
O3 C5 C6 125.5(8) . . ?
O3 C5 C4 116.7(7) . . ?
C6 C5 C4 117.7(7) . . ?
C1 C6 C5 123.2(7) . . ?
C1 C6 Cl1 119.6(6) . . ?
C5 C6 Cl1 117.2(6) . . ?
O6 C7 C9 123.7(7) . 2_445 ?
O6 C7 C8 117.0(7) . . ?
C9 C7 C8 119.3(6) 2_445 . ?
O5 C8 C9 125.0(7) . . ?
O5 C8 C7 117.4(7) . . ?
C9 C8 C7 117.5(7) . . ?
C8 C9 C7 123.1(7) . 2_445 ?
C8 C9 Cl3 119.0(6) . . ?
C7 C9 Cl3 117.8(5) 2_445 . ?
N1 C10 C11 123.1(8) . . ?
C12 C11 C10 117.9(8) . . ?
C13 C12 C11 119.8(9) . . ?
C12 C13 C14 119.9(9) . . ?
N1 C14 C13 120.0(8) . . ?
N1 C14 C15 115.9(7) . . ?
C13 C14 C15 124.1(8) . . ?
N2 C15 C16 119.6(8) . . ?
N2 C15 C14 110.9(7) . . ?
C16 C15 C14 129.5(8) . . ?
C15 C16 C17 120.4(9) . . ?
C16 C17 C18 120.2(8) . . ?
C19 C18 C17 117.2(8) . . ?
N2 C19 C18 120.3(8) . . ?
N2 C19 C20 113.1(7) . . ?
C18 C19 C20 126.6(8) . . ?
N3 C20 C21 120.6(8) . . ?
N3 C20 C19 114.8(7) . . ?
C21 C20 C19 124.5(8) . . ?
C22 C21 C20 118.7(9) . . ?
C21 C22 C23 119.3(9) . . ?
C24 C23 C22 119.5(9) . . ?
N3 C24 C23 121.7(9) . . ?

loop_
_geom_bond_atom_site_label_1
_geom_bond_atom_site_label_2
_geom_bond_distance
_geom_bond_site_symmetry_2
_geom_bond_publ_flag
Cu1 O1 1.914(5) . ?
Cu1 O2 1.963(5) . ?
Cu2 N2 1.914(6) . ?
Cu2 O5 1.936(5) . ?
Cu2 N3 2.031(6) . ?
Cu2 N1 2.049(7) . ?
Cu2 O6 2.245(6) . ?
Cu2 O2 2.707(6) . ?
Cl1 C6 1.734(8) . ?
Cl2 C3 1.734(8) . ?
Cl3 C9 1.711(7) . ?
O1 C1 1.276(8) . ?
O2 C2 1.282(9) . ?
O3 C5 1.218(9) . ?
O4 C4 1.214(9) . ?
O5 C8 1.273(9) . ?
O6 C7 1.216(8) . ?
N1 C10 1.334(10) . ?
N1 C14 1.345(10) . ?
N2 C15 1.343(10) . ?
N2 C19 1.354(10) . ?
N3 C24 1.327(10) . ?
N3 C20 1.355(9) . ?
C1 C6 1.371(11) . ?
C1 C2 1.517(10) . ?
C2 C3 1.361(10) . ?
C3 C4 1.430(11) . ?
C4 C5 1.563(11) . ?
C5 C6 1.420(11) . ?
C7 C9 1.417(10) 2_445 ?
C7 C8 1.550(10) . ?
C8 C9 1.390(10) . ?
C10 C11 1.375(12) . ?
C11 C12 1.371(13) . ?
C12 C13 1.367(13) . ?
C13 C14 1.390(12) . ?
C14 C15 1.470(12) . ?
C15 C16 1.353(11) . ?
C16 C17 1.378(13) . ?
C17 C18 1.397(14) . ?
C18 C19 1.389(11) . ?
C19 C20 1.478(11) . ?
C20 C21 1.378(12) . ?
C21 C22 1.377(13) . ?
C22 C23 1.379(13) . ?
C23 C24 1.355(12) . ?
